data_7017732
loop_
_publ_author_name
'Brayshaw, Simon K.'
'Easun, Timothy L.'
'George, Michael W.'
'Griffin, Alexandra M. E.'
'Johnson, Andrew L.'
'Raithby, Paul R.'
'Savarese, Teresa L.'
'Schiffers, Stefanie'
'Warren, John E.'
'Warren, Mark R.'
'Teat, Simon J.'

_publ_section_title
;
 Photocrystallographic identification of metastable nitrito linkage
 isomers in a series of nickel(II) complexes.
;
_journal_issue 1
_journal_name_full 'Dalton transactions (Cambridge, England : 2003)'
_journal_page_first 90
_journal_page_last 97
_journal_paper_doi 10.1039/c1dt11379h
_journal_volume 41
_journal_year 2012
_chemical_formula_sum 'C12 H28 N6 Ni O6'
_chemical_formula_weight 411.11
_chemical_name_systematic
;
?
;
_space_group_IT_number 2
_symmetry_space_group_name_Hall '-P 1'
_symmetry_space_group_name_H-M 'P -1'
_atom_sites_solution_hydrogens geom
_atom_sites_solution_primary direct
_atom_sites_solution_secondary difmap
_audit_conform_dict_location ftp://ftp.iucr.org/pub/cif_core.dic
_audit_conform_dict_name cif_core.dic
_audit_conform_dict_version 2.3
_audit_creation_date 2008-06-02T13:31:09-00:00
_audit_creation_method 'WinGX routine CIF_UPDATE'
_cell_angle_alpha 94.581(2)
_cell_angle_beta 111.364(2)
_cell_angle_gamma 101.278(2)
_cell_formula_units_Z 1
_cell_length_a 7.2136(13)
_cell_length_b 7.9994(14)
_cell_length_c 8.3000(14)
_cell_measurement_temperature 100(2)
_cell_volume 431.39(13)
_computing_structure_refinement 'SHELXL-97 (Sheldrick, 1997)'
_diffrn_ambient_temperature 100(2)
_diffrn_measured_fraction_theta_full 0.957
_diffrn_measured_fraction_theta_max 0.957
_diffrn_radiation_monochromator graphite
_diffrn_radiation_wavelength 0.6896
_diffrn_reflns_av_R_equivalents 0.0185
_diffrn_reflns_av_unetI/netI 0.0326
_diffrn_reflns_limit_h_max 10
_diffrn_reflns_limit_h_min -10
_diffrn_reflns_limit_k_max 11
_diffrn_reflns_limit_k_min -11
_diffrn_reflns_limit_l_max 11
_diffrn_reflns_limit_l_min -11
_diffrn_reflns_number 4826
_diffrn_reflns_theta_full 29.56
_diffrn_reflns_theta_max 29.56
_diffrn_reflns_theta_min 3.84
_exptl_absorpt_coefficient_mu 1.073
_exptl_absorpt_correction_type none
_exptl_crystal_density_diffrn 1.582
_exptl_crystal_density_method 'not measured'
_exptl_crystal_F_000 218
_exptl_crystal_size_max 0.1
_exptl_crystal_size_mid 0.08
_exptl_crystal_size_min 0.08
_refine_diff_density_max 1.051
_refine_diff_density_min -0.774
_refine_diff_density_rms 0.1
_refine_ls_extinction_method none
_refine_ls_goodness_of_fit_ref 1.141
_refine_ls_hydrogen_treatment constr
_refine_ls_matrix_type full
_refine_ls_number_parameters 124
_refine_ls_number_reflns 2533
_refine_ls_number_restraints 1
_refine_ls_restrained_S_all 1.141
_refine_ls_R_factor_all 0.0467
_refine_ls_R_factor_gt 0.0439
_refine_ls_shift/su_max 0
_refine_ls_shift/su_mean 0
_refine_ls_structure_factor_coef Fsqd
_refine_ls_weighting_details 'calc w=1/[\s^2^(Fo^2^)+(0.0544P)^2^+0.4663P] where P=(Fo^2^+2Fc^2^)/3'
_refine_ls_weighting_scheme calc
_refine_ls_wR_factor_gt 0.1193
_refine_ls_wR_factor_ref 0.1179
_reflns_number_gt 2389
_reflns_number_total 2533
_reflns_threshold_expression >2sigma(I)
_cod_data_source_file c1dt11379h.txt
_cod_data_source_block 2a
_cod_database_code 7017732

loop_
_symmetry_equiv_pos_as_xyz
'x, y, z'
'-x, -y, -z'

loop_
_atom_site_label
_atom_site_type_symbol
_atom_site_fract_x
_atom_site_fract_y
_atom_site_fract_z
_atom_site_U_iso_or_equiv
_atom_site_adp_type
_atom_site_occupancy
_atom_site_symmetry_multiplicity
_atom_site_calc_flag
_atom_site_refinement_flags
_atom_site_disorder_assembly
_atom_site_disorder_group
Ni1 Ni 0.5 0 0.5 0.01651(13) Uani 1 2 d S . .
O1 O 0.7226(5) -0.1978(4) 0.7702(4) 0.0266(7) Uiso 0.747(7) 1 d P A 1
N1 N 0.7395(5) -0.1104(4) 0.6547(4) 0.0200(6) Uiso 0.747(7) 1 d P A 1
C1 C 0.1739(4) -0.2861(3) 0.4976(3) 0.0274(5) Uani 1 1 d . . .
H1A H 0.0521 -0.2639 0.4055 0.033 Uiso 1 1 calc R A .
H1B H 0.1261 -0.3632 0.5694 0.033 Uiso 1 1 calc R . .
O2 O 0.8986(5) -0.0981(4) 0.6258(4) 0.0322(7) Uiso 0.747(7) 1 d P A 1
N2 N 0.3079(3) -0.1213(2) 0.6093(3) 0.0224(4) Uani 1 1 d . A .
H2A H 0.385 -0.1426 0.7179 0.027 Uiso 1 1 calc R . .
H2B H 0.2281 -0.0496 0.6246 0.027 Uiso 1 1 calc R . .
C2 C 0.2933(4) -0.3712(3) 0.4141(3) 0.0255(5) Uani 1 1 d . A .
H2C H 0.4118 -0.3967 0.507 0.031 Uiso 1 1 calc R . .
H2D H 0.2046 -0.4821 0.3397 0.031 Uiso 1 1 calc R . .
O3 O 0.3900(3) -0.2724(2) -0.0395(2) 0.0294(4) Uani 1 1 d . . .
N3 N 0.3684(3) -0.2590(2) 0.3050(2) 0.0199(4) Uani 1 1 d . A .
C3 C 0.5112(4) -0.3432(3) 0.2555(3) 0.0233(4) Uani 1 1 d . . .
H3A H 0.4469 -0.4683 0.2153 0.028 Uiso 1 1 calc R A .
H3B H 0.6384 -0.3305 0.3607 0.028 Uiso 1 1 calc R . .
C4 C 0.5668(4) -0.2682(3) 0.1121(3) 0.0258(5) Uani 1 1 d . A .
H4A H 0.6475 -0.1471 0.1574 0.031 Uiso 1 1 calc R . .
H4B H 0.6538 -0.3346 0.0796 0.031 Uiso 1 1 calc R . .
C5 C 0.2632(4) -0.1783(3) 0.0083(3) 0.0275(5) Uani 1 1 d . A .
H5A H 0.1423 -0.1771 -0.0976 0.033 Uiso 1 1 calc R . .
H5B H 0.3413 -0.0572 0.0585 0.033 Uiso 1 1 calc R . .
C6 C 0.1926(4) -0.2589(3) 0.1408(3) 0.0248(4) Uani 1 1 d . . .
H6A H 0.1015 -0.1938 0.1686 0.03 Uiso 1 1 calc R A .
H6B H 0.1124 -0.3793 0.0895 0.03 Uiso 1 1 calc R . .
N1A N 0.856(2) -0.1436(17) 0.713(2) 0.026(3) Uiso 0.199(5) 1 d P A 2
O1A O 0.6680(18) -0.1315(12) 0.6601(12) 0.0266(7) Uiso 0.199(5) 1 d P A 2
O2B O 0.762(5) -0.070(5) 0.598(5) 0.0322(7) Uiso 0.058(5) 1 d P A 3
O2A O 0.9476(13) -0.0354(12) 0.6556(11) 0.0177(18) Uiso 0.199(5) 1 d P A 2
N1B N 0.837(8) -0.176(7) 0.700(7) 0.026(3) Uiso 0.058(5) 1 d P A 3
O1B O 0.742(4) -0.172(4) 0.811(4) 0.009(6) Uiso 0.058(5) 1 d P A 3

loop_
_atom_site_aniso_label
_atom_site_aniso_U_11
_atom_site_aniso_U_22
_atom_site_aniso_U_33
_atom_site_aniso_U_23
_atom_site_aniso_U_13
_atom_site_aniso_U_12
Ni1 0.0212(2) 0.01206(18) 0.01561(19) 0.00197(12) 0.00809(14) 0.00086(13)
C1 0.0349(12) 0.0183(10) 0.0270(11) -0.0029(8) 0.0181(9) -0.0075(9)
N2 0.0298(9) 0.0164(8) 0.0202(9) -0.0010(7) 0.0137(7) -0.0025(7)
C2 0.0395(12) 0.0139(9) 0.0237(10) 0.0010(8) 0.0181(9) -0.0025(8)
O3 0.0409(10) 0.0294(9) 0.0189(8) -0.0001(7) 0.0156(7) 0.0041(7)
N3 0.0278(9) 0.0144(7) 0.0174(8) 0.0006(6) 0.0116(7) 0.0004(7)
C3 0.0328(11) 0.0153(9) 0.0238(10) 0.0016(8) 0.0140(9) 0.0050(8)
C4 0.0338(12) 0.0214(10) 0.0239(11) -0.0001(8) 0.0156(9) 0.0037(9)
C5 0.0328(12) 0.0291(11) 0.0193(10) 0.0029(8) 0.0101(9) 0.0052(9)
C6 0.0267(10) 0.0218(10) 0.0212(10) -0.0018(8) 0.0087(8) -0.0013(8)

loop_
_atom_type_symbol
_atom_type_description
_atom_type_scat_dispersion_real
_atom_type_scat_dispersion_imag
_atom_type_scat_source
C C 0.0033 0.0016 'International Tables Vol C Tables 4.2.6.8 and 6.1.1.4'
N N 0.0061 0.0033 'International Tables Vol C Tables 4.2.6.8 and 6.1.1.4'
O O 0.0106 0.006 'International Tables Vol C Tables 4.2.6.8 and 6.1.1.4'
Ni Ni 0.3393 1.1124 'International Tables Vol C Tables 4.2.6.8 and 6.1.1.4'
H H 0 0 'International Tables Vol C Tables 4.2.6.8 and 6.1.1.4'

loop_
_geom_angle_atom_site_label_1
_geom_angle_atom_site_label_2
_geom_angle_atom_site_label_3
_geom_angle
_geom_angle_site_symmetry_1
_geom_angle_site_symmetry_3
O1A Ni1 O1A 180.0000(10) . 2_656
O1A Ni1 O2B 148.8(12) . 2_656
O1A Ni1 O2B 31.2(12) 2_656 2_656
O1A Ni1 O2B 31.2(12) . .
O1A Ni1 O2B 148.8(12) 2_656 .
O2B Ni1 O2B 180.000(6) 2_656 .
O1A Ni1 N2 103.4(4) . 2_656
O1A Ni1 N2 76.6(4) 2_656 2_656
O2B Ni1 N2 107.8(13) 2_656 2_656
O2B Ni1 N2 72.2(13) . 2_656
O1A Ni1 N2 76.6(4) . .
O1A Ni1 N2 103.4(4) 2_656 .
O2B Ni1 N2 72.2(13) 2_656 .
O2B Ni1 N2 107.8(13) . .
N2 Ni1 N2 180 2_656 .
O1A Ni1 N1 166.0(3) . 2_656
O1A Ni1 N1 14.0(3) 2_656 2_656
O2B Ni1 N1 17.4(12) 2_656 2_656
O2B Ni1 N1 162.6(12) . 2_656
N2 Ni1 N1 90.56(13) 2_656 2_656
N2 Ni1 N1 89.44(13) . 2_656
O1A Ni1 N1 14.0(3) . .
O1A Ni1 N1 166.0(3) 2_656 .
O2B Ni1 N1 162.6(12) 2_656 .
O2B Ni1 N1 17.4(12) . .
N2 Ni1 N1 89.44(13) 2_656 .
N2 Ni1 N1 90.56(13) . .
N1 Ni1 N1 180.0000(10) 2_656 .
O1A Ni1 N3 95.4(3) . 2_656
O1A Ni1 N3 84.6(3) 2_656 2_656
O2B Ni1 N3 87.9(10) 2_656 2_656
O2B Ni1 N3 92.1(10) . 2_656
N2 Ni1 N3 82.31(7) 2_656 2_656
N2 Ni1 N3 97.69(7) . 2_656
N1 Ni1 N3 87.59(9) 2_656 2_656
N1 Ni1 N3 92.41(9) . 2_656
O1A Ni1 N3 84.6(3) . .
O1A Ni1 N3 95.4(3) 2_656 .
O2B Ni1 N3 92.1(10) 2_656 .
O2B Ni1 N3 87.9(10) . .
N2 Ni1 N3 97.69(7) 2_656 .
N2 Ni1 N3 82.31(7) . .
N1 Ni1 N3 92.41(9) 2_656 .
N1 Ni1 N3 87.59(9) . .
N3 Ni1 N3 180.00(6) 2_656 .
O2 N1 O1 117.1(3) . .
O2 N1 Ni1 120.3(3) . .
O1 N1 Ni1 122.5(3) . .
N2 C1 C2 108.94(19) . .
C1 N2 Ni1 111.47(14) . .
N3 C2 C1 111.58(19) . .
C4 O3 C5 109.08(17) . .
C6 N3 C2 108.97(18) . .
C6 N3 C3 107.52(17) . .
C2 N3 C3 106.18(18) . .
C6 N3 Ni1 114.85(14) . .
C2 N3 Ni1 99.16(12) . .
C3 N3 Ni1 119.15(13) . .
N3 C3 C4 113.22(19) . .
O3 C4 C3 111.9(2) . .
O3 C5 C6 110.9(2) . .
N3 C6 C5 111.69(19) . .
O2A N1A O1A 107.7(13) . .
N1A O1A Ni1 136.0(11) . .
N1B O2B Ni1 138(4) . .
O2B N1B O1B 102(4) . .

loop_
_geom_bond_atom_site_label_1
_geom_bond_atom_site_label_2
_geom_bond_distance
_geom_bond_site_symmetry_2
Ni1 O1A 1.972(10) .
Ni1 O1A 1.972(10) 2_656
Ni1 O2B 1.98(4) 2_656
Ni1 O2B 1.98(4) .
Ni1 N2 2.0531(19) 2_656
Ni1 N2 2.0531(19) .
Ni1 N1 2.139(3) 2_656
Ni1 N1 2.139(3) .
Ni1 N3 2.3216(18) 2_656
Ni1 N3 2.3216(18) .
O1 N1 1.257(5) .
N1 O2 1.243(5) .
C1 N2 1.479(3) .
C1 C2 1.508(3) .
C2 N3 1.488(3) .
O3 C4 1.421(3) .
O3 C5 1.431(3) .
N3 C6 1.485(3) .
N3 C3 1.490(3) .
C3 C4 1.519(3) .
C5 C6 1.509(3) .
N1A O2A 1.220(18) .
N1A O1A 1.291(19) .
O2B N1B 1.30(7) .
N1B O1B 1.32(6) .

loop_
_geom_torsion_atom_site_label_1
_geom_torsion_atom_site_label_2
_geom_torsion_atom_site_label_3
_geom_torsion_atom_site_label_4
_geom_torsion
_geom_torsion_site_symmetry_1
O1A Ni1 N1 O2 165.3(14) .
O1A Ni1 N1 O2 -14.7(14) 2_656
O2B Ni1 N1 O2 178(3) 2_656
O2B Ni1 N1 O2 -2(3) .
N2 Ni1 N1 O2 -9.6(3) 2_656
N2 Ni1 N1 O2 170.4(3) .
N1 Ni1 N1 O2 11E1(10) 2_656
N3 Ni1 N1 O2 -91.9(3) 2_656
N3 Ni1 N1 O2 88.1(3) .
O1A Ni1 N1 O1 -10.6(12) .
O1A Ni1 N1 O1 169.4(12) 2_656
O2B Ni1 N1 O1 2(3) 2_656
O2B Ni1 N1 O1 -178(3) .
N2 Ni1 N1 O1 174.5(3) 2_656
N2 Ni1 N1 O1 -5.5(3) .
N1 Ni1 N1 O1 -7E1(10) 2_656
N3 Ni1 N1 O1 92.2(3) 2_656
N3 Ni1 N1 O1 -87.8(3) .
C2 C1 N2 Ni1 36.5(2) .
O1A Ni1 N2 C1 -94.6(3) .
O1A Ni1 N2 C1 85.4(3) 2_656
O2B Ni1 N2 C1 86.4(10) 2_656
O2B Ni1 N2 C1 -93.6(10) .
N2 Ni1 N2 C1 -1E1(10) 2_656
N1 Ni1 N2 C1 84.11(18) 2_656
N1 Ni1 N2 C1 -95.89(18) .
N3 Ni1 N2 C1 171.60(16) 2_656
N3 Ni1 N2 C1 -8.40(16) .
N2 C1 C2 N3 -59.4(3) .
C1 C2 N3 C6 -73.7(2) .
C1 C2 N3 C3 170.73(19) .
C1 C2 N3 Ni1 46.6(2) .
O1A Ni1 N3 C6 172.7(4) .
O1A Ni1 N3 C6 -7.3(4) 2_656
O2B Ni1 N3 C6 23.8(13) 2_656
O2B Ni1 N3 C6 -156.2(13) .
N2 Ni1 N3 C6 -84.42(16) 2_656
N2 Ni1 N3 C6 95.58(16) .
N1 Ni1 N3 C6 6.47(18) 2_656
N1 Ni1 N3 C6 -173.53(18) .
N3 Ni1 N3 C6 14E1(5) 2_656
O1A Ni1 N3 C2 56.8(4) .
O1A Ni1 N3 C2 -123.2(4) 2_656
O2B Ni1 N3 C2 -92.1(13) 2_656
O2B Ni1 N3 C2 87.9(13) .
N2 Ni1 N3 C2 159.63(15) 2_656
N2 Ni1 N3 C2 -20.37(15) .
N1 Ni1 N3 C2 -109.48(18) 2_656
N1 Ni1 N3 C2 70.52(18) .
N3 Ni1 N3 C2 3E1(6) 2_656
O1A Ni1 N3 C3 -57.6(4) .
O1A Ni1 N3 C3 122.4(4) 2_656
O2B Ni1 N3 C3 153.5(13) 2_656
O2B Ni1 N3 C3 -26.5(13) .
N2 Ni1 N3 C3 45.24(16) 2_656
N2 Ni1 N3 C3 -134.76(16) .
N1 Ni1 N3 C3 136.13(18) 2_656
N1 Ni1 N3 C3 -43.87(18) .
N3 Ni1 N3 C3 -9E1(4) 2_656
C6 N3 C3 C4 50.9(2) .
C2 N3 C3 C4 167.48(18) .
Ni1 N3 C3 C4 -81.9(2) .
C5 O3 C4 C3 58.1(2) .
N3 C3 C4 O3 -55.0(2) .
C4 O3 C5 C6 -61.2(2) .
C2 N3 C6 C5 -168.34(19) .
C3 N3 C6 C5 -53.7(2) .
Ni1 N3 C6 C5 81.5(2) .
O3 C5 C6 N3 60.9(2) .
O2A N1A O1A Ni1 6.1(19) .
O1A Ni1 O1A N1A -14E1(10) 2_656
O2B Ni1 O1A N1A -172(2) 2_656
O2B Ni1 O1A N1A 8(2) .
N2 Ni1 O1A N1A 6.3(13) 2_656
N2 Ni1 O1A N1A -173.7(13) .
N1 Ni1 O1A N1A -178.9(10) 2_656
N1 Ni1 O1A N1A 1.1(10) .
N3 Ni1 O1A N1A -77.1(13) 2_656
N3 Ni1 O1A N1A 102.9(13) .
O1A Ni1 O2B N1B 7(4) .
O1A Ni1 O2B N1B -173(4) 2_656
O2B Ni1 O2B N1B -7E1(10) 2_656
N2 Ni1 O2B N1B -175(5) 2_656
N2 Ni1 O2B N1B 5(5) .
N1 Ni1 O2B N1B -167(4) 2_656
N1 Ni1 O2B N1B 13(4) .
N3 Ni1 O2B N1B 104(5) 2_656
N3 Ni1 O2B N1B -76(5) .
Ni1 O2B N1B O1B -33(6) .
